data_1514308
loop_
_publ_author_name
'Semproni, Scott P.'
'Hojilla Atienza, Crisita Carmen'
'Chirik, Paul J.'

_publ_section_title
;
 Oxidative addition and C--H activation chemistry with a PNP
 pincer-ligated cobalt complex
;
_journal_issue 5
_journal_name_full 'Chemical Science'
_journal_page_first 1956
_journal_paper_doi 10.1039/c4sc00255e
_journal_volume 5
_journal_year 2014
_chemical_formula_sum 'C50.5 H87 Cl2 Co2 N2 P4'
_chemical_formula_weight 1034.86
_chemical_name_systematic
;
 ?
;
_space_group_IT_number 15
_symmetry_cell_setting monoclinic
_symmetry_space_group_name_Hall '-C 2yc'
_symmetry_space_group_name_H-M 'C 1 2/c 1'
_atom_sites_solution_hydrogens geom
_atom_sites_solution_primary direct
_atom_sites_solution_secondary difmap
_audit_creation_method SHELXL-97
_cell_angle_alpha 90.00
_cell_angle_beta 102.5360(10)
_cell_angle_gamma 90.00
_cell_formula_units_Z 4
_cell_length_a 29.522(4)
_cell_length_b 11.3531(14)
_cell_length_c 16.459(2)
_cell_measurement_reflns_used 9892
_cell_measurement_temperature 100(2)
_cell_measurement_theta_max 27.2889
_cell_measurement_theta_min 2.3903
_cell_volume 5385.0(12)
_computing_structure_refinement 'SHELXL-97 (Sheldrick, 2008)'
_diffrn_ambient_temperature 100(2)
_diffrn_measured_fraction_theta_full 0.980
_diffrn_measured_fraction_theta_max 0.980
_diffrn_radiation_monochromator graphite
_diffrn_radiation_source 'fine-focus sealed tube'
_diffrn_radiation_type MoK\a
_diffrn_radiation_wavelength 0.71073
_diffrn_reflns_av_R_equivalents 0.0362
_diffrn_reflns_av_sigmaI/netI 0.0276
_diffrn_reflns_limit_h_max 37
_diffrn_reflns_limit_h_min -38
_diffrn_reflns_limit_k_max 14
_diffrn_reflns_limit_k_min -14
_diffrn_reflns_limit_l_max 21
_diffrn_reflns_limit_l_min -21
_diffrn_reflns_number 28207
_diffrn_reflns_theta_full 27.32
_diffrn_reflns_theta_max 27.32
_diffrn_reflns_theta_min 1.93
_exptl_absorpt_coefficient_mu 0.868
_exptl_absorpt_correction_T_max 0.93
_exptl_absorpt_correction_T_min 0.78
_exptl_absorpt_correction_type multi-scan
_exptl_absorpt_process_details 'SADABS V2008/1 (Bruker AXS)'
_exptl_crystal_colour 'clear dark purple-green'
_exptl_crystal_density_diffrn 1.276
_exptl_crystal_density_method 'not measured'
_exptl_crystal_description plate
_exptl_crystal_F_000 2208
_exptl_crystal_size_max 0.310
_exptl_crystal_size_mid 0.250
_exptl_crystal_size_min 0.080
_refine_diff_density_max 1.136
_refine_diff_density_min -0.916
_refine_diff_density_rms 0.105
_refine_ls_extinction_method none
_refine_ls_goodness_of_fit_ref 1.155
_refine_ls_hydrogen_treatment constr
_refine_ls_matrix_type full
_refine_ls_number_parameters 286
_refine_ls_number_reflns 5962
_refine_ls_number_restraints 13
_refine_ls_restrained_S_all 1.154
_refine_ls_R_factor_all 0.0656
_refine_ls_R_factor_gt 0.0554
_refine_ls_shift/su_max 0.001
_refine_ls_shift/su_mean 0.000
_refine_ls_structure_factor_coef Fsqd
_refine_ls_weighting_details 'calc w=1/[\s^2^(Fo^2^)+(0.0591P)^2^+28.0029P] where P=(Fo^2^+2Fc^2^)/3'
_refine_ls_weighting_scheme calc
_refine_ls_wR_factor_gt 0.1412
_refine_ls_wR_factor_ref 0.1492
_reflns_number_gt 5085
_reflns_number_total 5962
_reflns_threshold_expression >2\s(I)
_cod_data_source_file c4sc00255e2.cif
_cod_data_source_block cca22
_cod_original_cell_volume 5385.1(12)
_cod_original_sg_symbol_H-M 'C 2/c'
_cod_original_formula_sum 'C50.50 H87 Cl2 Co2 N2 P4'
_cod_database_code 1514308

loop_
_symmetry_equiv_pos_as_xyz
'x, y, z'
'-x, y, -z+1/2'
'x+1/2, y+1/2, z'
'-x+1/2, y+1/2, -z+1/2'
'-x, -y, -z'
'x, -y, z-1/2'
'-x+1/2, -y+1/2, -z'
'x+1/2, -y+1/2, z-1/2'

loop_
_atom_site_label
_atom_site_type_symbol
_atom_site_fract_x
_atom_site_fract_y
_atom_site_fract_z
_atom_site_U_iso_or_equiv
_atom_site_adp_type
_atom_site_occupancy
_atom_site_symmetry_multiplicity
_atom_site_calc_flag
_atom_site_refinement_flags
_atom_site_disorder_group
C1 C 0.17415(11) 0.9607(3) 0.0621(2) 0.0211(6) Uani 1 1 d . .
H1A H 0.1844 0.8851 0.0901 0.025 Uiso 1 1 calc R .
H1B H 0.1665 0.9466 0.0013 0.025 Uiso 1 1 calc R .
C2 C 0.21288(11) 1.0496(3) 0.08305(19) 0.0198(6) Uani 1 1 d . .
C3 C 0.24628(11) 1.0638(3) 0.03598(19) 0.0220(6) Uani 1 1 d . .
H3 H 0.2456 1.0168 -0.0120 0.026 Uiso 1 1 calc R .
C4 C 0.28063(12) 1.1480(3) 0.0606(2) 0.0240(7) Uani 1 1 d . .
H4 H 0.3045 1.1570 0.0306 0.029 Uiso 1 1 calc R .
C5 C 0.28010(11) 1.2189(3) 0.1287(2) 0.0216(6) Uani 1 1 d . .
H5 H 0.3032 1.2774 0.1456 0.026 Uiso 1 1 calc R .
C6 C 0.24518(11) 1.2029(3) 0.17183(19) 0.0191(6) Uani 1 1 d . .
C7 C 0.23815(11) 1.2807(3) 0.2419(2) 0.0214(6) Uani 1 1 d . .
H7A H 0.2550 1.3561 0.2411 0.026 Uiso 1 1 calc R .
H7B H 0.2501 1.2416 0.2960 0.026 Uiso 1 1 calc R .
C8 C 0.08993(12) 0.8749(3) 0.1039(2) 0.0270(7) Uani 1 1 d . .
H8 H 0.0583 0.8972 0.1113 0.032 Uiso 1 1 calc R .
C9 C 0.11331(14) 0.8059(3) 0.1819(2) 0.0327(8) Uani 1 1 d . .
H9A H 0.0945 0.7367 0.1881 0.049 Uiso 1 1 calc R .
H9B H 0.1162 0.8565 0.2310 0.049 Uiso 1 1 calc R .
H9C H 0.1442 0.7804 0.1765 0.049 Uiso 1 1 calc R .
C10 C 0.08310(15) 0.7952(3) 0.0270(3) 0.0366(9) Uani 1 1 d . .
H10A H 0.1134 0.7733 0.0166 0.055 Uiso 1 1 calc R .
H10B H 0.0652 0.8374 -0.0213 0.055 Uiso 1 1 calc R .
H10C H 0.0663 0.7239 0.0368 0.055 Uiso 1 1 calc R .
C11 C 0.08635(13) 1.0835(3) 0.0016(2) 0.0291(8) Uani 1 1 d . .
H11 H 0.0771 1.0211 -0.0417 0.035 Uiso 1 1 calc R .
C12 C 0.11416(14) 1.1776(3) -0.0326(2) 0.0313(8) Uani 1 1 d . .
H12A H 0.0939 1.2187 -0.0790 0.047 Uiso 1 1 calc R .
H12B H 0.1397 1.1402 -0.0523 0.047 Uiso 1 1 calc R .
H12C H 0.1267 1.2342 0.0114 0.047 Uiso 1 1 calc R .
C13 C 0.04217(14) 1.1355(4) 0.0222(3) 0.0444(11) Uani 1 1 d . .
H13A H 0.0507 1.1949 0.0661 0.067 Uiso 1 1 calc R .
H13B H 0.0243 1.0726 0.0413 0.067 Uiso 1 1 calc R .
H13C H 0.0233 1.1723 -0.0278 0.067 Uiso 1 1 calc R .
C14 C 0.16551(12) 1.4155(3) 0.1397(2) 0.0228(6) Uani 1 1 d . .
H14 H 0.1770 1.3749 0.0942 0.027 Uiso 1 1 calc R .
C15 C 0.19365(13) 1.5300(3) 0.1564(2) 0.0281(7) Uani 1 1 d . .
H15A H 0.1878 1.5784 0.1058 0.042 Uiso 1 1 calc R .
H15B H 0.2268 1.5112 0.1724 0.042 Uiso 1 1 calc R .
H15C H 0.1844 1.5736 0.2015 0.042 Uiso 1 1 calc R .
C16 C 0.11423(13) 1.4412(3) 0.1034(3) 0.0355(9) Uani 1 1 d . .
H16A H 0.1027 1.4978 0.1392 0.053 Uiso 1 1 calc R .
H16B H 0.0964 1.3680 0.1004 0.053 Uiso 1 1 calc R .
H16C H 0.1108 1.4744 0.0474 0.053 Uiso 1 1 calc R .
C17 C 0.17301(13) 1.3966(3) 0.3213(2) 0.0287(7) Uani 1 1 d . .
H17 H 0.1975 1.4588 0.3265 0.034 Uiso 1 1 calc R .
C18 C 0.18474(19) 1.3199(4) 0.3990(2) 0.0452(11) Uani 1 1 d . .
H18A H 0.1823 1.3669 0.4478 0.068 Uiso 1 1 calc R .
H18B H 0.2165 1.2899 0.4059 0.068 Uiso 1 1 calc R .
H18C H 0.1630 1.2536 0.3933 0.068 Uiso 1 1 calc R .
C19 C 0.12617(17) 1.4589(5) 0.3146(3) 0.0536(13) Uani 1 1 d . .
H19A H 0.1010 1.4015 0.2992 0.080 Uiso 1 1 calc R .
H19B H 0.1227 1.5205 0.2720 0.080 Uiso 1 1 calc R .
H19C H 0.1250 1.4945 0.3684 0.080 Uiso 1 1 calc R .
N1 N 0.21265(9) 1.1173(2) 0.15066(16) 0.0182(5) Uani 1 1 d . .
P1 P 0.12172(3) 1.01475(7) 0.09609(5) 0.02093(19) Uani 1 1 d . .
P2 P 0.17462(3) 1.30850(7) 0.22724(5) 0.01985(18) Uani 1 1 d . .
Cl1 Cl 0.17340(3) 1.01829(7) 0.33511(5) 0.02774(19) Uani 1 1 d . .
Co1 Co 0.159794(15) 1.10941(4) 0.21191(3) 0.01986(13) Uani 1 1 d . .
C3S C 0.04104(17) 0.0298(6) 0.2760(3) 0.0572(14) Uani 1 1 d . .
H3S H 0.0690 -0.0134 0.2940 0.069 Uiso 1 1 calc R .
C4S C 0.0000 -0.0261(6) 0.2500 0.0580(19) Uani 1 2 d SDU .
C2S C 0.0412(2) 0.1477(6) 0.2757(4) 0.0751(18) Uani 1 1 d . .
H2S H 0.0696 0.1895 0.2930 0.090 Uiso 1 1 calc R .
C1S C 0.0000 0.2086(8) 0.2500 0.097(4) Uani 1 2 d S .
H1S H 0.0000 0.2923 0.2500 0.116 Uiso 1 2 calc SR .
C6S C 0.0000 0.5097(4) 0.2500 0.0243(9) Uani 1 2 d S .
H6S1 H -0.0270 0.4585 0.2507 0.029 Uiso 0.50 1 calc PR .
H6S2 H 0.0270 0.4585 0.2493 0.029 Uiso 0.50 1 calc PR .
C7S C -0.00922(19) 0.5794(6) 0.1782(4) 0.0670(16) Uani 1 1 d . .
H7S1 H 0.0172 0.6330 0.1780 0.080 Uiso 1 1 calc R .
H7S2 H -0.0373 0.6277 0.1768 0.080 Uiso 1 1 calc R .
C8S C -0.0166(2) 0.4995(8) 0.1038(4) 0.087(2) Uani 1 1 d . .
H8S1 H 0.0105 0.4480 0.1078 0.130 Uiso 1 1 calc R .
H8S2 H -0.0207 0.5469 0.0530 0.130 Uiso 1 1 calc R .
H8S3 H -0.0443 0.4513 0.1021 0.130 Uiso 1 1 calc R .
C5S C -0.0083(7) -0.1466(13) 0.2106(15) 0.033(4) Uiso 0.238(13) 1 d PDU 1
C5SA C 0.0098(3) -0.1471(7) 0.2561(11) 0.045(4) Uiso 0.52(3) 1 d PU 2

loop_
_atom_site_aniso_label
_atom_site_aniso_U_11
_atom_site_aniso_U_22
_atom_site_aniso_U_33
_atom_site_aniso_U_23
_atom_site_aniso_U_13
_atom_site_aniso_U_12
C1 0.0266(16) 0.0161(14) 0.0204(15) -0.0037(12) 0.0045(12) 0.0018(12)
C2 0.0269(16) 0.0157(14) 0.0155(14) 0.0012(11) 0.0016(12) 0.0029(12)
C3 0.0267(16) 0.0215(15) 0.0163(14) 0.0021(12) 0.0018(12) 0.0047(13)
C4 0.0258(16) 0.0252(16) 0.0224(16) 0.0052(13) 0.0085(13) 0.0037(13)
C5 0.0231(15) 0.0182(15) 0.0228(15) 0.0044(12) 0.0031(12) -0.0013(12)
C6 0.0240(15) 0.0155(14) 0.0164(14) 0.0026(11) 0.0011(11) 0.0026(12)
C7 0.0247(16) 0.0189(15) 0.0193(15) 0.0008(12) 0.0018(12) 0.0005(12)
C8 0.0273(17) 0.0189(16) 0.0344(19) -0.0038(13) 0.0060(14) -0.0044(13)
C9 0.037(2) 0.0203(17) 0.041(2) 0.0044(15) 0.0090(16) -0.0035(14)
C10 0.043(2) 0.0262(18) 0.040(2) -0.0124(16) 0.0087(17) -0.0109(16)
C11 0.0331(18) 0.0215(16) 0.0272(17) -0.0045(13) -0.0058(14) 0.0016(14)
C12 0.043(2) 0.0224(17) 0.0265(18) -0.0005(14) 0.0027(15) 0.0073(15)
C13 0.028(2) 0.032(2) 0.066(3) 0.008(2) -0.0052(19) 0.0024(16)
C14 0.0277(16) 0.0173(15) 0.0227(16) -0.0019(12) 0.0044(13) 0.0000(12)
C15 0.0350(19) 0.0187(16) 0.0289(18) 0.0015(13) 0.0032(14) 0.0002(14)
C16 0.035(2) 0.0245(18) 0.042(2) -0.0060(16) -0.0019(16) 0.0038(15)
C17 0.0379(19) 0.0255(17) 0.0260(17) -0.0097(14) 0.0140(15) -0.0081(15)
C18 0.088(3) 0.033(2) 0.0200(17) -0.0076(15) 0.022(2) -0.019(2)
C19 0.049(3) 0.062(3) 0.056(3) -0.028(2) 0.024(2) 0.000(2)
N1 0.0245(13) 0.0147(12) 0.0147(12) 0.0019(9) 0.0029(10) 0.0016(10)
P1 0.0233(4) 0.0161(4) 0.0222(4) -0.0025(3) 0.0023(3) 0.0001(3)
P2 0.0249(4) 0.0168(4) 0.0184(4) -0.0030(3) 0.0059(3) -0.0014(3)
Cl1 0.0370(4) 0.0246(4) 0.0207(4) 0.0054(3) 0.0043(3) 0.0014(3)
Co1 0.0256(2) 0.0168(2) 0.0170(2) -0.00030(15) 0.00434(16) -0.00145(16)
C3S 0.042(3) 0.089(4) 0.042(3) 0.016(3) 0.011(2) 0.018(3)
C4S 0.078(5) 0.030(3) 0.077(5) 0.000 0.040(4) 0.000
C2S 0.068(4) 0.080(5) 0.082(4) -0.023(4) 0.026(3) -0.036(3)
C1S 0.146(11) 0.037(4) 0.117(9) 0.000 0.050(8) 0.000
C6S 0.014(2) 0.023(2) 0.033(3) 0.000 -0.0006(17) 0.000
C7S 0.049(3) 0.084(4) 0.064(4) 0.023(3) 0.005(3) -0.007(3)
C8S 0.047(3) 0.155(7) 0.059(4) -0.012(4) 0.013(3) 0.002(4)

loop_
_atom_type_symbol
_atom_type_description
_atom_type_scat_dispersion_real
_atom_type_scat_dispersion_imag
_atom_type_scat_source
C C 0.0033 0.0016 'International Tables Vol C Tables 4.2.6.8 and 6.1.1.4'
H H 0.0000 0.0000 'International Tables Vol C Tables 4.2.6.8 and 6.1.1.4'
N N 0.0061 0.0033 'International Tables Vol C Tables 4.2.6.8 and 6.1.1.4'
P P 0.1023 0.0942 'International Tables Vol C Tables 4.2.6.8 and 6.1.1.4'
Cl Cl 0.1484 0.1585 'International Tables Vol C Tables 4.2.6.8 and 6.1.1.4'
Co Co 0.3494 0.9721 'International Tables Vol C Tables 4.2.6.8 and 6.1.1.4'

loop_
_geom_angle_atom_site_label_1
_geom_angle_atom_site_label_2
_geom_angle_atom_site_label_3
_geom_angle
_geom_angle_site_symmetry_1
_geom_angle_site_symmetry_3
C2 C1 P1 110.4(2) . .
N1 C2 C3 121.6(3) . .
N1 C2 C1 115.4(3) . .
C3 C2 C1 123.0(3) . .
C4 C3 C2 118.6(3) . .
C5 C4 C3 120.1(3) . .
C4 C5 C6 118.7(3) . .
N1 C6 C5 121.7(3) . .
N1 C6 C7 114.2(3) . .
C5 C6 C7 124.0(3) . .
C6 C7 P2 107.6(2) . .
C10 C8 C9 110.1(3) . .
C10 C8 P1 115.1(3) . .
C9 C8 P1 110.6(2) . .
C12 C11 C13 111.3(3) . .
C12 C11 P1 110.8(2) . .
C13 C11 P1 109.2(3) . .
C16 C14 C15 111.0(3) . .
C16 C14 P2 113.1(3) . .
C15 C14 P2 115.7(2) . .
C18 C17 C19 111.1(4) . .
C18 C17 P2 110.5(3) . .
C19 C17 P2 112.0(3) . .
C2 N1 C6 119.2(3) . .
C2 N1 Co1 121.6(2) . .
C6 N1 Co1 118.7(2) . .
C11 P1 C1 103.96(16) . .
C11 P1 C8 102.56(16) . .
C1 P1 C8 101.78(15) . .
C11 P1 Co1 126.51(12) . .
C1 P1 Co1 96.69(10) . .
C8 P1 Co1 120.78(12) . .
C17 P2 C14 105.62(16) . .
C17 P2 C7 101.01(16) . .
C14 P2 C7 100.53(15) . .
C17 P2 Co1 125.60(12) . .
C14 P2 Co1 124.31(11) . .
C7 P2 Co1 90.59(10) . .
N1 Co1 Cl1 117.63(8) . .
N1 Co1 P1 84.12(8) . .
Cl1 Co1 P1 120.22(4) . .
N1 Co1 P2 82.15(8) . .
Cl1 Co1 P2 111.23(3) . .
P1 Co1 P2 127.26(3) . .
C2S C3S C4S 118.2(5) . .
C3S C4S C3S 124.0(7) . 2
C3S C4S C5SA 129.7(5) . 2
C3S C4S C5SA 106.3(5) 2 2
C3S C4S C5SA 106.3(5) . .
C3S C4S C5SA 129.7(5) 2 .
C5SA C4S C5SA 23.5(8) 2 .
C3S C4S C5S 103.8(8) . 2
C3S C4S C5S 127.7(9) 2 2
C5SA C4S C5S 32.4(10) 2 2
C5SA C4S C5S 21.7(8) . 2
C3S C4S C5S 127.7(9) . .
C3S C4S C5S 103.8(8) 2 .
C5SA C4S C5S 21.7(8) 2 .
C5SA C4S C5S 32.4(10) . .
C5S C4S C5S 50.2(18) 2 .
C3S C2S C1S 119.8(6) . .
C2S C1S C2S 120.1(8) . 2
C7S C6S C7S 111.1(6) 2 .
C6S C7S C8S 108.4(6) . .
C5S C5S C4S 64.9(9) 2 .
C5SA C5SA C4S 78.3(4) 2 .

loop_
_geom_bond_atom_site_label_1
_geom_bond_atom_site_label_2
_geom_bond_distance
_geom_bond_site_symmetry_2
C1 C2 1.509(4) .
C1 P1 1.860(3) .
C2 N1 1.353(4) .
C2 C3 1.389(5) .
C3 C4 1.389(5) .
C4 C5 1.383(5) .
C5 C6 1.385(5) .
C6 N1 1.358(4) .
C6 C7 1.502(4) .
C7 P2 1.865(3) .
C8 C10 1.533(5) .
C8 C9 1.534(5) .
C8 P1 1.863(3) .
C11 C12 1.527(5) .
C11 C13 1.535(6) .
C11 P1 1.848(4) .
C14 C16 1.530(5) .
C14 C15 1.536(5) .
C14 P2 1.859(3) .
C17 C18 1.523(5) .
C17 C19 1.536(6) .
C17 P2 1.852(3) .
N1 Co1 2.035(3) .
P1 Co1 2.2632(9) .
P2 Co1 2.3057(9) .
Cl1 Co1 2.2338(9) .
C3S C2S 1.339(9) .
C3S C4S 1.352(6) .
C4S C3S 1.352(6) 2
C4S C5SA 1.403(11) 2
C4S C5SA 1.403(11) .
C4S C5S 1.510(14) 2
C4S C5S 1.510(14) .
C2S C1S 1.383(8) .
C1S C2S 1.383(8) 2
C6S C7S 1.398(6) 2
C6S C7S 1.398(6) .
C7S C8S 1.502(9) .
C5S C5S 1.28(5) 2
C5SA C5SA 0.570(19) 2

loop_
_geom_torsion_atom_site_label_1
_geom_torsion_atom_site_label_2
_geom_torsion_atom_site_label_3
_geom_torsion_atom_site_label_4
_geom_torsion
_geom_torsion_site_symmetry_1
_geom_torsion_site_symmetry_4
P1 C1 C2 N1 29.4(3) . .
P1 C1 C2 C3 -149.4(3) . .
N1 C2 C3 C4 1.4(5) . .
C1 C2 C3 C4 -179.9(3) . .
C2 C3 C4 C5 -2.5(5) . .
C3 C4 C5 C6 0.7(5) . .
C4 C5 C6 N1 2.3(5) . .
C4 C5 C6 C7 -174.3(3) . .
N1 C6 C7 P2 -39.4(3) . .
C5 C6 C7 P2 137.4(3) . .
C3 C2 N1 C6 1.6(4) . .
C1 C2 N1 C6 -177.3(3) . .
C3 C2 N1 Co1 173.0(2) . .
C1 C2 N1 Co1 -5.9(4) . .
C5 C6 N1 C2 -3.5(4) . .
C7 C6 N1 C2 173.4(3) . .
C5 C6 N1 Co1 -175.1(2) . .
C7 C6 N1 Co1 1.8(3) . .
C12 C11 P1 C1 -55.4(3) . .
C13 C11 P1 C1 -178.3(2) . .
C12 C11 P1 C8 -161.1(2) . .
C13 C11 P1 C8 75.9(3) . .
C12 C11 P1 Co1 54.1(3) . .
C13 C11 P1 Co1 -68.9(3) . .
C2 C1 P1 C11 95.5(2) . .
C2 C1 P1 C8 -158.2(2) . .
C2 C1 P1 Co1 -34.8(2) . .
C10 C8 P1 C11 56.6(3) . .
C9 C8 P1 C11 -177.9(3) . .
C10 C8 P1 C1 -50.8(3) . .
C9 C8 P1 C1 74.7(3) . .
C10 C8 P1 Co1 -156.0(2) . .
C9 C8 P1 Co1 -30.5(3) . .
C18 C17 P2 C14 -174.6(3) . .
C19 C17 P2 C14 60.9(3) . .
C18 C17 P2 C7 -70.2(3) . .
C19 C17 P2 C7 165.3(3) . .
C18 C17 P2 Co1 28.5(3) . .
C19 C17 P2 Co1 -96.0(3) . .
C16 C14 P2 C17 -84.5(3) . .
C15 C14 P2 C17 45.2(3) . .
C16 C14 P2 C7 170.8(2) . .
C15 C14 P2 C7 -59.5(3) . .
C16 C14 P2 Co1 72.8(3) . .
C15 C14 P2 Co1 -157.6(2) . .
C6 C7 P2 C17 176.8(2) . .
C6 C7 P2 C14 -74.8(2) . .
C6 C7 P2 Co1 50.3(2) . .
C2 N1 Co1 Cl1 106.1(2) . .
C6 N1 Co1 Cl1 -82.5(2) . .
C2 N1 Co1 P1 -15.1(2) . .
C6 N1 Co1 P1 156.4(2) . .
C2 N1 Co1 P2 -144.0(2) . .
C6 N1 Co1 P2 27.4(2) . .
C11 P1 Co1 N1 -88.52(17) . .
C1 P1 Co1 N1 24.38(13) . .
C8 P1 Co1 N1 132.39(15) . .
C11 P1 Co1 Cl1 152.82(16) . .
C1 P1 Co1 Cl1 -94.28(11) . .
C8 P1 Co1 Cl1 13.73(14) . .
C11 P1 Co1 P2 -13.04(17) . .
C1 P1 Co1 P2 99.86(11) . .
C8 P1 Co1 P2 -152.14(14) . .
C17 P2 Co1 N1 -141.61(17) . .
C14 P2 Co1 N1 65.60(15) . .
C7 P2 Co1 N1 -37.60(12) . .
C17 P2 Co1 Cl1 -24.95(16) . .
C14 P2 Co1 Cl1 -177.74(13) . .
C7 P2 Co1 Cl1 79.07(11) . .
C17 P2 Co1 P1 141.96(16) . .
C14 P2 Co1 P1 -10.83(14) . .
C7 P2 Co1 P1 -114.02(11) . .
C2S C3S C4S C3S -0.3(4) . 2
C2S C3S C4S C5SA 179.7(10) . 2
C2S C3S C4S C5SA 179.6(9) . .
C2S C3S C4S C5S -158.0(11) . 2
C2S C3S C4S C5S 151.9(12) . .
C4S C3S C2S C1S 0.7(8) . .
C3S C2S C1S C2S -0.3(4) . 2
C7S C6S C7S C8S 177.4(5) 2 .
C3S C4S C5S C5S 76(2) . 2
C3S C4S C5S C5S -127.8(16) 2 2
C5SA C4S C5S C5S -28.6(16) 2 2
C5SA C4S C5S C5S 19.3(12) . 2
C3S C4S C5SA C5SA 180(3) . 2
C3S C4S C5SA C5SA 0(4) 2 2
C5S C4S C5SA C5SA 93(4) 2 2
C5S C4S C5SA C5SA -44(2) . 2
